data_7210877
loop_
_publ_author_name
'Xu, Na'
'Yang, Jin'
'He, Yuan-Chun'
'Liu, Ying-Ying'
'Ma, Jian-Fang'

_publ_section_title
;
 Syntheses, structures, luminescent sensor, and magnetism of a series of
 coordination polymers constructed by
 3-carboxy-1-(4&#x2032;-carboxy-benzyl)-2-oxidopyridinium
;
_journal_issue 36
_journal_name_full CrystEngComm
_journal_page_first 7360
_journal_paper_doi 10.1039/c3ce40850g
_journal_volume 15
_journal_year 2013
_chemical_formula_moiety 'C24 H19 Mn N3 O6'
_chemical_formula_sum 'C24 H19 Mn N3 O6'
_chemical_formula_weight 500.36
_chemical_name_systematic
;
 ?
;
_space_group_IT_number 2
_symmetry_cell_setting triclinic
_symmetry_space_group_name_Hall '-P 1'
_symmetry_space_group_name_H-M 'P -1'
_atom_sites_solution_hydrogens geom
_atom_sites_solution_primary direct
_atom_sites_solution_secondary difmap
_audit_creation_method SHELXL-97
_cell_angle_alpha 89.604(4)
_cell_angle_beta 76.115(4)
_cell_angle_gamma 65.898(5)
_cell_formula_units_Z 2
_cell_length_a 8.2290(4)
_cell_length_b 9.7350(5)
_cell_length_c 14.8300(8)
_cell_measurement_reflns_used 2384
_cell_measurement_temperature 293(2)
_cell_measurement_theta_max 29.0861
_cell_measurement_theta_min 2.7826
_cell_volume 1047.18(11)
_computing_cell_refinement CrysAlis
_computing_data_collection 'CrysAlis (Oxford Diffraction, 2006)'
_computing_data_reduction CrysAlis
_computing_structure_refinement 'SHELXL-97 (Sheldrick, 1997)'
_computing_structure_solution 'SHELXS-97 (Sheldrick, 1997)'
_diffrn_ambient_temperature 293(2)
_diffrn_detector_area_resol_mean 10.0
_diffrn_measured_fraction_theta_full 0.996
_diffrn_measured_fraction_theta_max 0.837
_diffrn_measurement_device_type 'Oxford Diffraction Gemini R Ultra'
_diffrn_measurement_method '\w scan'
_diffrn_radiation_monochromator graphite
_diffrn_radiation_source 'fine-focus sealed tube'
_diffrn_radiation_type 'Mo K\a'
_diffrn_radiation_wavelength 0.71069
_diffrn_reflns_av_R_equivalents 0.0246
_diffrn_reflns_av_sigmaI/netI 0.0521
_diffrn_reflns_limit_h_max 11
_diffrn_reflns_limit_h_min -8
_diffrn_reflns_limit_k_max 9
_diffrn_reflns_limit_k_min -12
_diffrn_reflns_limit_l_max 19
_diffrn_reflns_limit_l_min -19
_diffrn_reflns_number 7615
_diffrn_reflns_theta_full 25.00
_diffrn_reflns_theta_max 29.15
_diffrn_reflns_theta_min 2.79
_exptl_absorpt_coefficient_mu 0.680
_exptl_absorpt_correction_T_max 0.9351
_exptl_absorpt_correction_T_min 0.8760
_exptl_absorpt_correction_type multi-scan
_exptl_absorpt_process_details
;
CrysAlis (Oxford Diffraction, 2006)
;
_exptl_crystal_colour yellow
_exptl_crystal_density_diffrn 1.587
_exptl_crystal_density_method 'not measured'
_exptl_crystal_description block
_exptl_crystal_F_000 514
_exptl_crystal_size_max 0.25
_exptl_crystal_size_mid 0.23
_exptl_crystal_size_min 0.19
_refine_diff_density_max 0.277
_refine_diff_density_min -0.314
_refine_diff_density_rms 0.060
_refine_ls_extinction_method none
_refine_ls_goodness_of_fit_ref 1.024
_refine_ls_hydrogen_treatment mixed
_refine_ls_matrix_type full
_refine_ls_number_parameters 313
_refine_ls_number_reflns 4731
_refine_ls_number_restraints 2
_refine_ls_restrained_S_all 1.024
_refine_ls_R_factor_all 0.0618
_refine_ls_R_factor_gt 0.0412
_refine_ls_shift/su_max 0.000
_refine_ls_shift/su_mean 0.000
_refine_ls_structure_factor_coef Fsqd
_refine_ls_weighting_details 'calc w=1/[\s^2^(Fo^2^)+(0.0342P)^2^+0.3390P] where P=(Fo^2^+2Fc^2^)/3'
_refine_ls_weighting_scheme calc
_refine_ls_wR_factor_gt 0.0838
_refine_ls_wR_factor_ref 0.0974
_reflns_number_gt 3608
_reflns_number_total 4731
_reflns_threshold_expression >2\s(I)
_cod_data_source_file c3ce40850g.txt
_cod_data_source_block Compound-8
_cod_original_cell_volume 1047.19(9)
_cod_database_code 7210877

loop_
_symmetry_equiv_pos_as_xyz
'x, y, z'
'-x, -y, -z'

loop_
_atom_site_label
_atom_site_type_symbol
_atom_site_fract_x
_atom_site_fract_y
_atom_site_fract_z
_atom_site_U_iso_or_equiv
_atom_site_adp_type
_atom_site_occupancy
_atom_site_symmetry_multiplicity
_atom_site_calc_flag
_atom_site_refinement_flags
Mn1 Mn 0.08666(4) 0.36185(4) 0.16090(2) 0.02884(11) Uani 1 1 d .
C1 C -0.2430(3) 0.3301(2) 0.29063(15) 0.0249(5) Uani 1 1 d .
C2 C -0.3800(3) 0.4369(2) 0.25042(15) 0.0261(5) Uani 1 1 d .
C3 C -0.5604(3) 0.4991(3) 0.30074(17) 0.0331(5) Uani 1 1 d .
H3 H -0.6492 0.5658 0.2738 0.040 Uiso 1 1 calc R
C4 C -0.6153(3) 0.4649(3) 0.39190(16) 0.0333(5) Uani 1 1 d .
H4 H -0.7386 0.5080 0.4253 0.040 Uiso 1 1 calc R
C5 C -0.4847(3) 0.3682(3) 0.42983(16) 0.0304(5) Uani 1 1 d .
H5 H -0.5186 0.3461 0.4907 0.036 Uiso 1 1 calc R
C6 C -0.3255(3) 0.4806(3) 0.15382(16) 0.0308(5) Uani 1 1 d .
C7 C -0.1647(3) 0.2002(3) 0.42686(16) 0.0293(5) Uani 1 1 d .
H7A H -0.2076 0.2286 0.4937 0.035 Uiso 1 1 calc R
H7B H -0.0507 0.2119 0.4043 0.035 Uiso 1 1 calc R
C8 C -0.1282(3) 0.0368(2) 0.40746(15) 0.0260(5) Uani 1 1 d .
C9 C -0.2136(3) -0.0320(3) 0.47171(16) 0.0328(5) Uani 1 1 d .
H9 H -0.2884 0.0211 0.5291 0.039 Uiso 1 1 calc R
C10 C -0.1899(3) -0.1788(3) 0.45213(16) 0.0330(5) Uani 1 1 d .
H10 H -0.2488 -0.2230 0.4964 0.040 Uiso 1 1 calc R
C11 C -0.0792(3) -0.2605(2) 0.36727(15) 0.0263(5) Uani 1 1 d .
C12 C 0.0106(3) -0.1931(3) 0.30386(16) 0.0318(5) Uani 1 1 d .
H12 H 0.0874 -0.2470 0.2470 0.038 Uiso 1 1 calc R
C13 C -0.0120(3) -0.0467(3) 0.32372(17) 0.0346(5) Uani 1 1 d .
H13 H 0.0511 -0.0039 0.2806 0.042 Uiso 1 1 calc R
C14 C -0.0615(3) -0.4175(3) 0.34301(17) 0.0340(5) Uani 1 1 d .
C20 C 0.3548(3) 0.0185(3) 0.14676(16) 0.0290(5) Uani 1 1 d .
C21 C 0.4623(3) -0.1176(3) 0.17411(19) 0.0411(6) Uani 1 1 d .
H21 H 0.4884 -0.2085 0.1414 0.049 Uiso 1 1 calc R
C22 C 0.5303(4) -0.1174(3) 0.2502(2) 0.0506(7) Uani 1 1 d .
H22 H 0.6020 -0.2081 0.2697 0.061 Uiso 1 1 calc R
C23 C 0.4915(3) 0.0174(3) 0.29702(19) 0.0436(7) Uani 1 1 d .
H23 H 0.5391 0.0203 0.3475 0.052 Uiso 1 1 calc R
C24 C 0.3799(3) 0.1490(3) 0.26744(17) 0.0375(6) Uani 1 1 d .
H24 H 0.3495 0.2406 0.3006 0.045 Uiso 1 1 calc R
C15 C 0.2800(3) 0.0277(3) 0.06376(16) 0.0297(5) Uani 1 1 d .
C16 C 0.3172(3) -0.0991(3) 0.00673(19) 0.0414(6) Uani 1 1 d .
H16 H 0.3890 -0.1952 0.0200 0.050 Uiso 1 1 calc R
C17 C 0.2464(4) -0.0812(4) -0.07000(19) 0.0500(7) Uani 1 1 d .
H17 H 0.2700 -0.1652 -0.1091 0.060 Uiso 1 1 calc R
C18 C 0.1410(4) 0.0613(4) -0.08824(19) 0.0494(7) Uani 1 1 d .
H18 H 0.0926 0.0758 -0.1399 0.059 Uiso 1 1 calc R
C19 C 0.1083(3) 0.1827(3) -0.02858(18) 0.0427(6) Uani 1 1 d .
H19 H 0.0369 0.2793 -0.0413 0.051 Uiso 1 1 calc R
N1 N -0.3044(2) 0.3020(2) 0.38106(13) 0.0259(4) Uani 1 1 d .
N2 N 0.3132(2) 0.1510(2) 0.19329(13) 0.0291(4) Uani 1 1 d .
N3 N 0.1740(2) 0.1687(2) 0.04686(13) 0.0314(4) Uani 1 1 d .
O1 O -0.07660(19) 0.25885(17) 0.24949(11) 0.0305(4) Uani 1 1 d .
O2 O -0.1675(2) 0.4784(2) 0.12389(11) 0.0397(4) Uani 1 1 d .
O3 O -0.4449(2) 0.5239(2) 0.10893(12) 0.0431(4) Uani 1 1 d .
O4 O -0.1636(3) -0.4637(3) 0.39505(15) 0.0752(7) Uani 1 1 d .
O5 O 0.0603(2) -0.4885(2) 0.26881(12) 0.0408(4) Uani 1 1 d .
O1W O 0.2645(3) 0.4583(2) 0.07526(12) 0.0459(5) Uani 1 1 d D
H1B H 0.300(4) 0.460(4) 0.0138(8) 0.069 Uiso 1 1 d D
H1A H 0.344(3) 0.483(4) 0.095(2) 0.069 Uiso 1 1 d D

loop_
_atom_site_aniso_label
_atom_site_aniso_U_11
_atom_site_aniso_U_22
_atom_site_aniso_U_33
_atom_site_aniso_U_23
_atom_site_aniso_U_13
_atom_site_aniso_U_12
Mn1 0.02875(19) 0.0227(2) 0.0297(2) 0.00144(15) -0.00246(14) -0.00839(14)
C1 0.0286(11) 0.0215(12) 0.0261(12) 0.0020(9) -0.0058(9) -0.0128(9)
C2 0.0288(11) 0.0215(12) 0.0284(12) 0.0017(9) -0.0080(9) -0.0106(9)
C3 0.0295(12) 0.0290(13) 0.0381(14) 0.0036(11) -0.0106(10) -0.0085(10)
C4 0.0266(12) 0.0356(14) 0.0338(13) -0.0033(11) -0.0020(10) -0.0123(10)
C5 0.0353(12) 0.0315(13) 0.0265(12) -0.0019(10) -0.0021(10) -0.0193(10)
C6 0.0364(13) 0.0214(12) 0.0316(13) 0.0033(10) -0.0094(10) -0.0088(10)
C7 0.0374(12) 0.0269(13) 0.0281(12) 0.0076(10) -0.0123(10) -0.0159(10)
C8 0.0280(11) 0.0250(12) 0.0272(12) 0.0057(10) -0.0106(9) -0.0115(9)
C9 0.0415(13) 0.0314(14) 0.0236(12) -0.0010(10) -0.0017(10) -0.0171(11)
C10 0.0394(13) 0.0334(14) 0.0286(13) 0.0025(11) -0.0014(10) -0.0217(11)
C11 0.0263(11) 0.0241(12) 0.0277(12) 0.0024(10) -0.0088(9) -0.0089(9)
C12 0.0305(12) 0.0262(13) 0.0275(13) 0.0033(10) -0.0003(9) -0.0049(10)
C13 0.0344(12) 0.0271(13) 0.0351(14) 0.0074(11) 0.0000(10) -0.0109(10)
C14 0.0367(13) 0.0323(14) 0.0319(14) -0.0035(11) -0.0052(10) -0.0154(11)
C20 0.0218(11) 0.0293(13) 0.0325(13) -0.0004(10) -0.0023(9) -0.0099(9)
C21 0.0389(14) 0.0276(14) 0.0541(17) 0.0064(12) -0.0134(12) -0.0104(11)
C22 0.0453(16) 0.0454(18) 0.0605(19) 0.0202(15) -0.0223(14) -0.0137(13)
C23 0.0418(14) 0.0584(19) 0.0368(15) 0.0145(14) -0.0171(12) -0.0234(13)
C24 0.0415(14) 0.0423(16) 0.0312(14) 0.0005(12) -0.0089(11) -0.0202(12)
C15 0.0218(11) 0.0297(13) 0.0318(13) -0.0042(10) 0.0007(9) -0.0094(9)
C16 0.0375(14) 0.0354(15) 0.0481(16) -0.0082(12) -0.0043(12) -0.0159(12)
C17 0.0479(16) 0.060(2) 0.0447(17) -0.0183(15) -0.0007(13) -0.0313(15)
C18 0.0468(16) 0.074(2) 0.0328(15) -0.0015(15) -0.0094(12) -0.0308(16)
C19 0.0422(14) 0.0506(18) 0.0316(14) 0.0053(13) -0.0095(11) -0.0159(13)
N1 0.0290(9) 0.0224(10) 0.0287(10) 0.0042(8) -0.0082(8) -0.0127(8)
N2 0.0285(10) 0.0288(11) 0.0283(10) 0.0008(8) -0.0049(8) -0.0115(8)
N3 0.0308(10) 0.0336(12) 0.0284(11) 0.0010(9) -0.0050(8) -0.0134(9)
O1 0.0254(8) 0.0233(9) 0.0346(9) 0.0068(7) -0.0010(7) -0.0062(6)
O2 0.0334(9) 0.0422(11) 0.0375(10) 0.0162(8) -0.0063(7) -0.0116(8)
O3 0.0463(10) 0.0518(12) 0.0382(10) 0.0153(9) -0.0217(8) -0.0216(9)
O4 0.1006(17) 0.0631(15) 0.0612(14) -0.0255(12) 0.0323(12) -0.0627(14)
O5 0.0420(10) 0.0349(10) 0.0399(10) -0.0116(8) 0.0029(8) -0.0179(8)
O1W 0.0557(11) 0.0594(13) 0.0317(10) 0.0100(10) -0.0044(9) -0.0369(10)

loop_
_atom_type_symbol
_atom_type_description
_atom_type_scat_dispersion_real
_atom_type_scat_dispersion_imag
_atom_type_scat_source
C C 0.0033 0.0016 'International Tables Vol C Tables 4.2.6.8 and 6.1.1.4'
H H 0.0000 0.0000 'International Tables Vol C Tables 4.2.6.8 and 6.1.1.4'
N N 0.0061 0.0033 'International Tables Vol C Tables 4.2.6.8 and 6.1.1.4'
O O 0.0106 0.0060 'International Tables Vol C Tables 4.2.6.8 and 6.1.1.4'
Mn Mn 0.3368 0.7283 'International Tables Vol C Tables 4.2.6.8 and 6.1.1.4'

loop_
_geom_angle_atom_site_label_1
_geom_angle_atom_site_label_2
_geom_angle_atom_site_label_3
_geom_angle
_geom_angle_site_symmetry_1
_geom_angle_site_symmetry_3
O5 Mn1 O2 101.46(7) 1_565 .
O5 Mn1 O1 94.52(6) 1_565 .
O2 Mn1 O1 81.16(6) . .
O5 Mn1 O1W 84.61(7) 1_565 .
O2 Mn1 O1W 102.16(7) . .
O1 Mn1 O1W 176.67(6) . .
O5 Mn1 N2 98.00(7) 1_565 .
O2 Mn1 N2 153.08(7) . .
O1 Mn1 N2 78.92(6) . .
O1W Mn1 N2 98.00(7) . .
O5 Mn1 N3 168.28(7) 1_565 .
O2 Mn1 N3 90.25(7) . .
O1 Mn1 N3 87.69(6) . .
O1W Mn1 N3 92.52(7) . .
N2 Mn1 N3 71.10(7) . .
O1 C1 N1 118.38(19) . .
O1 C1 C2 125.2(2) . .
N1 C1 C2 116.41(18) . .
C3 C2 C1 119.3(2) . .
C3 C2 C6 120.2(2) . .
C1 C2 C6 120.44(19) . .
C2 C3 C4 121.8(2) . .
C2 C3 H3 119.1 . .
C4 C3 H3 119.1 . .
C5 C4 C3 118.2(2) . .
C5 C4 H4 120.9 . .
C3 C4 H4 120.9 . .
C4 C5 N1 121.5(2) . .
C4 C5 H5 119.3 . .
N1 C5 H5 119.3 . .
O3 C6 O2 123.3(2) . .
O3 C6 C2 117.2(2) . .
O2 C6 C2 119.49(19) . .
N1 C7 C8 111.54(17) . .
N1 C7 H7A 109.3 . .
C8 C7 H7A 109.3 . .
N1 C7 H7B 109.3 . .
C8 C7 H7B 109.3 . .
H7A C7 H7B 108.0 . .
C9 C8 C13 118.4(2) . .
C9 C8 C7 120.7(2) . .
C13 C8 C7 120.9(2) . .
C8 C9 C10 121.1(2) . .
C8 C9 H9 119.5 . .
C10 C9 H9 119.5 . .
C9 C10 C11 120.7(2) . .
C9 C10 H10 119.7 . .
C11 C10 H10 119.7 . .
C12 C11 C10 118.3(2) . .
C12 C11 C14 120.7(2) . .
C10 C11 C14 121.0(2) . .
C11 C12 C13 121.0(2) . .
C11 C12 H12 119.5 . .
C13 C12 H12 119.5 . .
C12 C13 C8 120.5(2) . .
C12 C13 H13 119.8 . .
C8 C13 H13 119.8 . .
O4 C14 O5 126.4(2) . .
O4 C14 C11 118.3(2) . .
O5 C14 C11 115.3(2) . .
N2 C20 C21 121.6(2) . .
N2 C20 C15 115.8(2) . .
C21 C20 C15 122.6(2) . .
C22 C21 C20 119.4(3) . .
C22 C21 H21 120.3 . .
C20 C21 H21 120.3 . .
C23 C22 C21 119.4(2) . .
C23 C22 H22 120.3 . .
C21 C22 H22 120.3 . .
C22 C23 C24 118.3(2) . .
C22 C23 H23 120.9 . .
C24 C23 H23 120.9 . .
N2 C24 C23 123.1(2) . .
N2 C24 H24 118.5 . .
C23 C24 H24 118.5 . .
N3 C15 C16 121.8(2) . .
N3 C15 C20 115.8(2) . .
C16 C15 C20 122.5(2) . .
C17 C16 C15 119.1(3) . .
C17 C16 H16 120.4 . .
C15 C16 H16 120.4 . .
C18 C17 C16 119.4(3) . .
C18 C17 H17 120.3 . .
C16 C17 H17 120.3 . .
C17 C18 C19 118.6(3) . .
C17 C18 H18 120.7 . .
C19 C18 H18 120.7 . .
N3 C19 C18 123.3(3) . .
N3 C19 H19 118.4 . .
C18 C19 H19 118.4 . .
C5 N1 C1 122.68(19) . .
C5 N1 C7 119.53(18) . .
C1 N1 C7 117.75(17) . .
C24 N2 C20 118.2(2) . .
C24 N2 Mn1 122.83(17) . .
C20 N2 Mn1 117.70(14) . .
C19 N3 C15 117.8(2) . .
C19 N3 Mn1 124.53(17) . .
C15 N3 Mn1 117.07(15) . .
C1 O1 Mn1 123.36(14) . .
C6 O2 Mn1 132.86(14) . .
C14 O5 Mn1 136.14(15) . 1_545
Mn1 O1W H1B 132(2) . .
Mn1 O1W H1A 124(2) . .
H1B O1W H1A 102(3) . .

loop_
_geom_bond_atom_site_label_1
_geom_bond_atom_site_label_2
_geom_bond_distance
_geom_bond_site_symmetry_2
Mn1 O5 2.0824(17) 1_565
Mn1 O2 2.1373(16) .
Mn1 O1 2.1843(14) .
Mn1 O1W 2.2024(17) .
Mn1 N2 2.2825(19) .
Mn1 N3 2.296(2) .
C1 O1 1.248(2) .
C1 N1 1.382(3) .
C1 C2 1.436(3) .
C2 C3 1.367(3) .
C2 C6 1.508(3) .
C3 C4 1.402(3) .
C3 H3 0.9300 .
C4 C5 1.347(3) .
C4 H4 0.9300 .
C5 N1 1.360(3) .
C5 H5 0.9300 .
C6 O3 1.248(3) .
C6 O2 1.260(3) .
C7 N1 1.484(3) .
C7 C8 1.509(3) .
C7 H7A 0.9700 .
C7 H7B 0.9700 .
C8 C9 1.380(3) .
C8 C13 1.388(3) .
C9 C10 1.384(3) .
C9 H9 0.9300 .
C10 C11 1.385(3) .
C10 H10 0.9300 .
C11 C12 1.384(3) .
C11 C14 1.512(3) .
C12 C13 1.384(3) .
C12 H12 0.9300 .
C13 H13 0.9300 .
C14 O4 1.223(3) .
C14 O5 1.268(3) .
C20 N2 1.340(3) .
C20 C21 1.382(3) .
C20 C15 1.490(3) .
C21 C22 1.375(4) .
C21 H21 0.9300 .
C22 C23 1.367(4) .
C22 H22 0.9300 .
C23 C24 1.379(4) .
C23 H23 0.9300 .
C24 N2 1.338(3) .
C24 H24 0.9300 .
C15 N3 1.352(3) .
C15 C16 1.384(3) .
C16 C17 1.377(4) .
C16 H16 0.9300 .
C17 C18 1.370(4) .
C17 H17 0.9300 .
C18 C19 1.375(4) .
C18 H18 0.9300 .
C19 N3 1.338(3) .
C19 H19 0.9300 .
O5 Mn1 2.0824(17) 1_545
O1W H1B 0.890(10) .
O1W H1A 0.891(10) .

loop_
_geom_hbond_atom_site_label_D
_geom_hbond_atom_site_label_H
_geom_hbond_atom_site_label_A
_geom_hbond_distance_DH
_geom_hbond_distance_HA
_geom_hbond_distance_DA
_geom_hbond_angle_DHA
_geom_hbond_site_symmetry_A
O1W H1B O3 0.890(10) 1.967(14) 2.820(2) 160(3) 2_565
O1W H1B O2 0.890(10) 2.50(2) 3.232(2) 140(2) 2_565
O1W H1A O3 0.891(10) 1.989(12) 2.863(2) 167(3) 1_655

loop_
_geom_torsion_atom_site_label_1
_geom_torsion_atom_site_label_2
_geom_torsion_atom_site_label_3
_geom_torsion_atom_site_label_4
_geom_torsion
_geom_torsion_site_symmetry_1
_geom_torsion_site_symmetry_4
O1 C1 C2 C3 175.2(2) . .
N1 C1 C2 C3 -2.6(3) . .
O1 C1 C2 C6 -5.1(3) . .
N1 C1 C2 C6 177.17(19) . .
C1 C2 C3 C4 1.9(3) . .
C6 C2 C3 C4 -177.8(2) . .
C2 C3 C4 C5 0.1(4) . .
C3 C4 C5 N1 -1.4(3) . .
C3 C2 C6 O3 -26.7(3) . .
C1 C2 C6 O3 153.5(2) . .
C3 C2 C6 O2 150.2(2) . .
C1 C2 C6 O2 -29.5(3) . .
N1 C7 C8 C9 -98.0(2) . .
N1 C7 C8 C13 80.3(2) . .
C13 C8 C9 C10 -2.3(3) . .
C7 C8 C9 C10 176.0(2) . .
C8 C9 C10 C11 0.1(3) . .
C9 C10 C11 C12 1.7(3) . .
C9 C10 C11 C14 -176.3(2) . .
C10 C11 C12 C13 -1.3(3) . .
C14 C11 C12 C13 176.8(2) . .
C11 C12 C13 C8 -1.0(3) . .
C9 C8 C13 C12 2.8(3) . .
C7 C8 C13 C12 -175.5(2) . .
C12 C11 C14 O4 -169.5(2) . .
C10 C11 C14 O4 8.5(4) . .
C12 C11 C14 O5 10.3(3) . .
C10 C11 C14 O5 -171.7(2) . .
N2 C20 C21 C22 -0.8(4) . .
C15 C20 C21 C22 178.5(2) . .
C20 C21 C22 C23 -0.5(4) . .
C21 C22 C23 C24 2.0(4) . .
C22 C23 C24 N2 -2.4(4) . .
N2 C20 C15 N3 -2.0(3) . .
C21 C20 C15 N3 178.7(2) . .
N2 C20 C15 C16 177.5(2) . .
C21 C20 C15 C16 -1.8(3) . .
N3 C15 C16 C17 0.9(3) . .
C20 C15 C16 C17 -178.6(2) . .
C15 C16 C17 C18 0.0(4) . .
C16 C17 C18 C19 -0.4(4) . .
C17 C18 C19 N3 -0.2(4) . .
C4 C5 N1 C1 0.6(3) . .
C4 C5 N1 C7 178.0(2) . .
O1 C1 N1 C5 -176.51(19) . .
C2 C1 N1 C5 1.4(3) . .
O1 C1 N1 C7 6.1(3) . .
C2 C1 N1 C7 -176.02(18) . .
C8 C7 N1 C5 94.1(2) . .
C8 C7 N1 C1 -88.4(2) . .
C23 C24 N2 C20 1.1(3) . .
C23 C24 N2 Mn1 167.94(18) . .
C21 C20 N2 C24 0.5(3) . .
C15 C20 N2 C24 -178.82(19) . .
C21 C20 N2 Mn1 -167.02(17) . .
C15 C20 N2 Mn1 13.7(2) . .
O5 Mn1 N2 C24 3.54(18) 1_565 .
O2 Mn1 N2 C24 -132.51(18) . .
O1 Mn1 N2 C24 -89.53(17) . .
O1W Mn1 N2 C24 89.18(18) . .
N3 Mn1 N2 C24 179.11(18) . .
O5 Mn1 N2 C20 170.42(15) 1_565 .
O2 Mn1 N2 C20 34.4(2) . .
O1 Mn1 N2 C20 77.35(15) . .
O1W Mn1 N2 C20 -103.94(16) . .
N3 Mn1 N2 C20 -14.01(15) . .
C18 C19 N3 C15 1.0(3) . .
C18 C19 N3 Mn1 -169.73(18) . .
C16 C15 N3 C19 -1.4(3) . .
C20 C15 N3 C19 178.11(19) . .
C16 C15 N3 Mn1 170.06(16) . .
C20 C15 N3 Mn1 -10.4(2) . .
O5 Mn1 N3 C19 -154.4(3) 1_565 .
O2 Mn1 N3 C19 23.32(19) . .
O1 Mn1 N3 C19 104.46(19) . .
O1W Mn1 N3 C19 -78.87(19) . .
N2 Mn1 N3 C19 -176.5(2) . .
O5 Mn1 N3 C15 34.8(4) 1_565 .
O2 Mn1 N3 C15 -147.49(15) . .
O1 Mn1 N3 C15 -66.35(15) . .
O1W Mn1 N3 C15 110.32(16) . .
N2 Mn1 N3 C15 12.73(14) . .
N1 C1 O1 Mn1 -139.17(16) . .
C2 C1 O1 Mn1 43.1(3) . .
O5 Mn1 O1 C1 63.17(17) 1_565 .
O2 Mn1 O1 C1 -37.75(17) . .
O1W Mn1 O1 C1 137.9(11) . .
N2 Mn1 O1 C1 160.45(18) . .
N3 Mn1 O1 C1 -128.36(17) . .
O3 C6 O2 Mn1 -160.88(18) . .
C2 C6 O2 Mn1 22.3(3) . .
O5 Mn1 O2 C6 -87.4(2) 1_565 .
O1 Mn1 O2 C6 5.5(2) . .
O1W Mn1 O2 C6 -174.3(2) . .
N2 Mn1 O2 C6 48.1(3) . .
N3 Mn1 O2 C6 93.1(2) . .
O4 C14 O5 Mn1 36.2(4) . 1_545
C11 C14 O5 Mn1 -143.53(18) . 1_545
